data_2243547
loop_
_publ_author_name
'Jochim, Aleksej'
'Radulovic, Rastko'
'Jess, Inke'
'N\"ather, Christian'

_publ_section_title
;
 Crystal structure of
 bis(<i>N</i>,<i>N</i>'-dimethylthiourea-\k<i>S</i>)bis(thiocyanato-\k<i>N</i>)cobalt(II)
;
_journal_coeditor_code TX2032
_journal_issue 9
_journal_name_full 'Acta Crystallographica Section E'
_journal_page_first 1476
_journal_page_last 1481
_journal_paper_doi 10.1107/S2056989020011111
_journal_volume 76
_journal_year 2020
_chemical_formula_iupac '[Co (C3 H8 N2 S1)2 (N C S)2]'
_chemical_formula_moiety 'C8 H16 Co N6 S4'
_chemical_formula_sum 'C8 H16 Co N6 S4'
_chemical_formula_weight 383.44
_chemical_name_systematic Bis(<i>N</i>,<i>N</i>'-dimethylthiourea-\k<i>S</i>)bis(thiocyanato-\k<i>N</i>)cobalt(II)
_space_group_crystal_system monoclinic
_space_group_IT_number 15
_space_group_name_Hall '-C 2yc'
_space_group_name_H-M_alt 'C 1 2/c 1'
_atom_sites_solution_hydrogens mixed
_audit_creation_method SHELXL-2018/3
_cell_angle_alpha 90
_cell_angle_beta 118.744(4)
_cell_angle_gamma 90
_cell_formula_units_Z 8
_cell_length_a 16.8070(8)
_cell_length_b 14.4212(6)
_cell_length_c 15.5669(9)
_cell_measurement_reflns_used 3218
_cell_measurement_temperature 200(2)
_cell_measurement_theta_max 26.044
_cell_measurement_theta_min 2.036
_cell_volume 3308.1(3)
_computing_cell_refinement
;
X-AREA (Stoe & Cie, 2002)
;
_computing_data_collection
;
X-AREA (Stoe & Cie, 2002)
;
_computing_data_reduction
;
X-AREA (Stoe & Cie, 2002)
;
_computing_molecular_graphics
;
XP (Sheldrick, 2008) and DIAMOND (Brandenburg & Putz, 1999)
;
_computing_publication_material
;
Publcif (Westrip, 2010)
;
_computing_structure_refinement
;
<i>SHELXL2018/3</i> (Sheldrick, 2015)
;
_computing_structure_solution
;
SHELXS97 (Sheldrick, 2008)
;
_diffrn_ambient_temperature 200(2)
_diffrn_measured_fraction_theta_full 0.986
_diffrn_measured_fraction_theta_max 0.987
_diffrn_measurement_device_type 'Stoe IPDS-2'
_diffrn_measurement_method 'Omega scans'
_diffrn_radiation_type MoK\a
_diffrn_radiation_wavelength 0.71073
_diffrn_reflns_av_unetI/netI 0.0237
_diffrn_reflns_limit_h_max 19
_diffrn_reflns_limit_h_min -20
_diffrn_reflns_limit_k_max 17
_diffrn_reflns_limit_k_min -17
_diffrn_reflns_limit_l_max 19
_diffrn_reflns_limit_l_min -2
_diffrn_reflns_number 3218
_diffrn_reflns_theta_full 25.242
_diffrn_reflns_theta_max 26.044
_diffrn_reflns_theta_min 2.036
_exptl_absorpt_coefficient_mu 1.537
_exptl_absorpt_correction_type none
_exptl_crystal_colour blue
_exptl_crystal_density_diffrn 1.540
_exptl_crystal_description block
_exptl_crystal_F_000 1576
_exptl_crystal_size_max 0.10
_exptl_crystal_size_mid 0.08
_exptl_crystal_size_min 0.07
_refine_diff_density_max 0.716
_refine_diff_density_min -0.397
_refine_ls_extinction_method none
_refine_ls_goodness_of_fit_ref 1.067
_refine_ls_hydrogen_treatment constr
_refine_ls_matrix_type full
_refine_ls_number_parameters 178
_refine_ls_number_reflns 3218
_refine_ls_number_restraints 0
_refine_ls_restrained_S_all 1.067
_refine_ls_R_factor_all 0.0454
_refine_ls_R_factor_gt 0.0391
_refine_ls_shift/su_max 0.001
_refine_ls_shift/su_mean 0.000
_refine_ls_structure_factor_coef Fsqd
_refine_ls_weighting_details 'w=1/[\s^2^(Fo^2^)+(0.0632P)^2^+1.3645P] where P=(Fo^2^+2Fc^2^)/3'
_refine_ls_weighting_scheme calc
_refine_ls_wR_factor_gt 0.1013
_refine_ls_wR_factor_ref 0.1054
_reflns_number_gt 2767
_reflns_number_total 3218
_reflns_threshold_expression 'I > 2\s(I)'
_cod_data_source_file tx2032sup1.cif
_cod_data_source_block I
_cod_original_sg_symbol_H-M 'C 2/c'
_cod_database_code 2243547
_shelx_space_group_comment
;
The symmetry employed for this shelxl refinement is uniquely defined
by the following loop, which should always be used as a source of
symmetry information in preference to the above space-group names.
They are only intended as comments.
;

loop_
_space_group_symop_operation_xyz
'x, y, z'
'-x, y, -z+1/2'
'x+1/2, y+1/2, z'
'-x+1/2, y+1/2, -z+1/2'
'-x, -y, -z'
'x, -y, z-1/2'
'-x+1/2, -y+1/2, -z'
'x+1/2, -y+1/2, z-1/2'

loop_
_atom_site_type_symbol
_atom_site_label
_atom_site_fract_x
_atom_site_fract_y
_atom_site_fract_z
_atom_site_U_iso_or_equiv
_atom_site_adp_type
_atom_site_calc_flag
_atom_site_occupancy
_atom_site_disorder_assembly
_atom_site_disorder_group
Co Co1 0.500000 0.35611(3) 0.750000 0.04070(15) Uani d 1 . .
Co Co2 0.000000 0.64084(3) 0.250000 0.04322(15) Uani d 1 . .
N N1 0.38555(14) 0.28706(15) 0.69242(15) 0.0454(5) Uani d 1 . .
C C1 0.30981(16) 0.26507(16) 0.65171(17) 0.0399(5) Uani d 1 . .
S S1 0.20412(4) 0.23531(6) 0.59318(5) 0.0602(2) Uani d 1 . .
N N2 0.11433(14) 0.70960(15) 0.30776(16) 0.0488(5) Uani d 1 . .
C C2 0.19017(16) 0.73153(16) 0.34319(17) 0.0414(5) Uani d 1 . .
S S2 0.29563(4) 0.76089(6) 0.39174(6) 0.0609(2) Uani d 1 . .
S S11 0.52044(4) 0.43897(5) 0.88607(5) 0.05212(19) Uani d 1 . .
C C11 0.41958(16) 0.49900(16) 0.84464(17) 0.0404(5) Uani d 1 . .
N N11 0.41916(14) 0.58993(14) 0.85125(16) 0.0464(5) Uani d 1 . .
H H11 0.366818 0.618316 0.831086 0.056 Uiso d 1 . .
C C12 0.5004(2) 0.64714(19) 0.8938(3) 0.0603(7) Uani d 1 . .
H H12A 0.539073 0.629383 0.962335 0.090 Uiso calc 1 . .
H H12B 0.483201 0.712509 0.890419 0.090 Uiso calc 1 . .
H H12C 0.533658 0.638091 0.857165 0.090 Uiso calc 1 . .
N N12 0.34179(14) 0.45328(15) 0.80762(17) 0.0525(5) Uani d 1 . .
H H12 0.346693 0.392461 0.809838 0.063 Uiso d 1 . .
C C13 0.25300(16) 0.4945(2) 0.7730(2) 0.0596(7) Uani d 1 . .
H H13A 0.247660 0.518724 0.828810 0.089 Uiso calc 1 . .
H H13B 0.206126 0.447472 0.738940 0.089 Uiso calc 1 . .
H H13C 0.245126 0.545309 0.727713 0.089 Uiso calc 1 . .
S S21 -0.01638(5) 0.55786(6) 0.36690(6) 0.0628(2) Uani d 1 . .
C C21 0.08297(16) 0.49509(18) 0.42795(17) 0.0448(5) Uani d 1 . .
N N21 0.08038(14) 0.40531(15) 0.43729(16) 0.0494(5) Uani d 1 . .
H H21 0.131208 0.377325 0.478147 0.059 Uiso d 1 . .
C C22 -0.0021(2) 0.3505(2) 0.3986(3) 0.0710(9) Uani d 1 . .
H H22A -0.037573 0.369132 0.430511 0.107 Uiso calc 1 . .
H H22B 0.013644 0.284667 0.411331 0.107 Uiso calc 1 . .
H H22C -0.037934 0.360733 0.327816 0.107 Uiso calc 1 . .
N N22 0.16179(14) 0.53884(16) 0.46741(18) 0.0562(6) Uani d 1 . .
H H22 0.158916 0.599750 0.468078 0.067 Uiso d 1 . .
C C23 0.24956(16) 0.4953(2) 0.5241(2) 0.0584(7) Uani d 1 . .
H H23A 0.254623 0.471054 0.585312 0.088 Uiso calc 1 . .
H H23B 0.297563 0.541035 0.538953 0.088 Uiso calc 1 . .
H H23C 0.255899 0.444206 0.486232 0.088 Uiso calc 1 . .

loop_
_atom_site_aniso_label
_atom_site_aniso_U_11
_atom_site_aniso_U_22
_atom_site_aniso_U_33
_atom_site_aniso_U_12
_atom_site_aniso_U_13
_atom_site_aniso_U_23
Co1 0.0279(2) 0.0390(3) 0.0494(3) 0.000 0.0138(2) 0.000
Co2 0.0258(2) 0.0420(3) 0.0532(3) 0.000 0.0121(2) 0.000
N1 0.0382(11) 0.0428(11) 0.0500(11) -0.0038(9) 0.0171(9) 0.0013(9)
C1 0.0369(12) 0.0355(11) 0.0441(11) -0.0007(9) 0.0169(10) 0.0046(9)
S1 0.0349(4) 0.0658(5) 0.0642(4) -0.0127(3) 0.0112(3) 0.0176(3)
N2 0.0359(11) 0.0480(12) 0.0564(12) -0.0041(9) 0.0173(9) -0.0074(9)
C2 0.0343(12) 0.0383(12) 0.0472(12) -0.0009(9) 0.0162(10) -0.0027(10)
S2 0.0338(4) 0.0657(5) 0.0756(5) -0.0133(3) 0.0202(3) -0.0155(4)
S11 0.0319(3) 0.0517(4) 0.0584(4) 0.0053(3) 0.0103(3) -0.0126(3)
C11 0.0342(12) 0.0430(13) 0.0427(11) -0.0007(9) 0.0174(10) -0.0042(9)
N11 0.0359(10) 0.0408(11) 0.0594(12) 0.0012(8) 0.0204(9) 0.0004(9)
C12 0.0480(16) 0.0447(15) 0.0811(19) -0.0081(12) 0.0252(14) 0.0004(13)
N12 0.0337(11) 0.0430(11) 0.0722(14) -0.0023(9) 0.0185(10) -0.0081(10)
C13 0.0315(15) 0.065(2) 0.0759(18) 0.0008(11) 0.0205(13) -0.0055(14)
S21 0.0330(3) 0.0697(5) 0.0821(5) 0.0105(3) 0.0248(3) 0.0292(4)
C21 0.0336(12) 0.0530(15) 0.0435(12) -0.0003(10) 0.0152(10) 0.0039(10)
N21 0.0381(11) 0.0438(12) 0.0560(12) -0.0009(9) 0.0145(10) -0.0041(9)
C22 0.0503(18) 0.0550(18) 0.094(2) -0.0149(14) 0.0233(16) -0.0172(16)
N22 0.0337(11) 0.0455(12) 0.0771(15) 0.0016(9) 0.0169(11) 0.0117(11)
C23 0.0309(15) 0.061(2) 0.0665(16) 0.0046(11) 0.0103(12) 0.0036(13)

loop_
_atom_type_symbol
_atom_type_description
_atom_type_scat_dispersion_real
_atom_type_scat_dispersion_imag
_atom_type_scat_source
C C 0.0033 0.0016 'International Tables Vol C Tables 4.2.6.8 and 6.1.1.4'
H H 0.0000 0.0000 'International Tables Vol C Tables 4.2.6.8 and 6.1.1.4'
N N 0.0061 0.0033 'International Tables Vol C Tables 4.2.6.8 and 6.1.1.4'
S S 0.1246 0.1234 'International Tables Vol C Tables 4.2.6.8 and 6.1.1.4'
Co Co 0.3494 0.9721 'International Tables Vol C Tables 4.2.6.8 and 6.1.1.4'

loop_
_geom_angle_atom_site_label_1
_geom_angle_atom_site_label_2
_geom_angle_atom_site_label_3
_geom_angle_site_symmetry_1
_geom_angle_site_symmetry_3
_geom_angle
_geom_angle_publ_flag
N1 Co1 N1 2_656 . 118.89(13) ?
N1 Co1 S11 2_656 . 99.39(6) ?
N1 Co1 S11 . . 111.28(6) ?
N1 Co1 S11 2_656 2_656 111.28(6) ?
N1 Co1 S11 . 2_656 99.39(6) ?
S11 Co1 S11 . 2_656 117.68(4) ?
N2 Co2 N2 2 . 119.05(13) ?
N2 Co2 S21 2 . 99.35(7) ?
N2 Co2 S21 . . 111.39(7) ?
N2 Co2 S21 2 2 111.39(7) ?
N2 Co2 S21 . 2 99.35(7) ?
S21 Co2 S21 . 2 117.37(5) ?
C1 N1 Co1 . . 165.2(2) ?
N1 C1 S1 . . 178.9(2) ?
C2 N2 Co2 . . 165.2(2) ?
N2 C2 S2 . . 179.3(2) ?
C11 S11 Co1 . . 103.32(8) ?
N11 C11 N12 . . 119.3(2) ?
N11 C11 S11 . . 120.75(18) ?
N12 C11 S11 . . 119.95(18) ?
C11 N11 C12 . . 124.2(2) ?
C11 N12 C13 . . 125.6(2) ?
C21 S21 Co2 . . 104.82(8) ?
N21 C21 N22 . . 120.1(2) ?
N21 C21 S21 . . 120.37(18) ?
N22 C21 S21 . . 119.5(2) ?
C21 N21 C22 . . 124.8(2) ?
C21 N22 C23 . . 125.1(2) ?

loop_
_geom_bond_atom_site_label_1
_geom_bond_atom_site_label_2
_geom_bond_site_symmetry_2
_geom_bond_distance
_geom_bond_publ_flag
Co1 N1 2_656 1.959(2) ?
Co1 N1 . 1.959(2) ?
Co1 S11 . 2.3093(7) ?
Co1 S11 2_656 2.3093(7) ?
Co2 N2 2 1.955(2) ?
Co2 N2 . 1.955(2) ?
Co2 S21 . 2.3024(8) ?
Co2 S21 2 2.3024(8) ?
N1 C1 . 1.161(3) ?
C1 S1 . 1.616(2) ?
N2 C2 . 1.163(3) ?
C2 S2 . 1.614(2) ?
S11 C11 . 1.728(2) ?
C11 N11 . 1.316(3) ?
C11 N12 . 1.323(3) ?
N11 C12 . 1.454(4) ?
N12 C13 . 1.448(3) ?
S21 C21 . 1.728(3) ?
C21 N21 . 1.306(3) ?
C21 N22 . 1.322(3) ?
N21 C22 . 1.451(4) ?
N22 C23 . 1.448(3) ?

loop_
_geom_hbond_atom_site_label_D
_geom_hbond_atom_site_label_H
_geom_hbond_atom_site_label_A
_geom_hbond_site_symmetry_A
_geom_hbond_distance_DH
_geom_hbond_distance_HA
_geom_hbond_distance_DA
_geom_hbond_angle_DHA
_geom_hbond_publ_flag
N11 H11 S1 4_556 0.88 2.65 3.341(2) 136.4 yes
N12 H12 N1 . 0.88 2.69 3.282(3) 125.8 yes
N12 H12 S2 6_566 0.88 2.88 3.582(2) 137.7 yes
C13 H13B S21 5_566 0.98 2.80 3.578(3) 136.8 yes
N21 H21 S1 . 0.88 2.61 3.372(2) 146.0 yes
C22 H22A S2 3_445 0.98 3.01 3.591(3) 119.5 yes
C22 H22A S21 5_566 0.98 3.02 3.752(4) 132.4 yes
N22 H22 S2 7_566 0.88 2.79 3.486(3) 137.1 yes

_cod_database_fobs_code 2243547
